data_7116011
loop_
_publ_author_name
'Jun Zhang'
'Gengtao Zhang'
'Weijie Wu'
'Xuejun Zhang'
'Min Shi'

_publ_section_title
;
 Metal-free aminoamidiniumation employing N-iodosuccinimide: facile
 syntheses of bicyclic imidazolidiniums and cyclic vicinal diamines
;
_journal_name_full Chem.Commun.
_journal_page_first 15052
_journal_paper_doi 10.1039/C4cc07082H
_journal_volume 50
_journal_year 2014
_chemical_formula_sum 'C36 H39 I3 N2'
_chemical_formula_weight 880.39
_chemical_name_systematic
; 
 ? 
;
_space_group_crystal_system monoclinic
_space_group_IT_number 4
_space_group_name_Hall 'P 2yb'
_space_group_name_H-M_alt 'P 1 21 1'
_symmetry_space_group_name_Hall 'P 2yb'
_symmetry_space_group_name_H-M 'P 1 21 1'
_atom_sites_solution_hydrogens geom
_audit_creation_method SHELXL-2013
_cell_angle_alpha 90
_cell_angle_beta 91.151(5)
_cell_angle_gamma 90
_cell_formula_units_Z 2
_cell_length_a 9.621(2)
_cell_length_b 14.084(4)
_cell_length_c 12.671(3)
_cell_measurement_reflns_used 4748
_cell_measurement_temperature 173(2)
_cell_measurement_theta_max 26.85
_cell_measurement_theta_min 2.56
_cell_volume 1716.6(7)
_computing_cell_refinement 'Bruker SAINT'
_computing_data_collection 'Bruker APEX2'
_computing_data_reduction 'Bruker SAINT'
_computing_molecular_graphics 'Bruker SHELXTL'
_computing_publication_material 'Bruker SHELXTL'
_computing_structure_refinement 'SHELXL-2013 (Sheldrick, 2013)'
_computing_structure_solution 'SHELXS-97 (Sheldrick, 2008)'
_diffrn_ambient_temperature 173(2)
_diffrn_measured_fraction_theta_full 0.983
_diffrn_measured_fraction_theta_max 0.985
_diffrn_measurement_device_type 'Bruker APEX-II CCD'
_diffrn_measurement_method '\f and \w scans'
_diffrn_radiation_type MoK\a
_diffrn_radiation_wavelength 0.71073
_diffrn_reflns_av_R_equivalents 0.0275
_diffrn_reflns_av_unetI/netI 0.0568
_diffrn_reflns_Laue_measured_fraction_full 0.983
_diffrn_reflns_Laue_measured_fraction_max 0.985
_diffrn_reflns_limit_h_max 11
_diffrn_reflns_limit_h_min -11
_diffrn_reflns_limit_k_max 17
_diffrn_reflns_limit_k_min -17
_diffrn_reflns_limit_l_max 11
_diffrn_reflns_limit_l_min -15
_diffrn_reflns_number 9133
_diffrn_reflns_point_group_measured_fraction_full 0.925
_diffrn_reflns_point_group_measured_fraction_max 0.922
_diffrn_reflns_theta_full 25.242
_diffrn_reflns_theta_max 25.999
_diffrn_reflns_theta_min 2.633
_exptl_absorpt_coefficient_mu 2.757
_exptl_absorpt_correction_T_max 0.746
_exptl_absorpt_correction_T_min 0.570
_exptl_absorpt_correction_type multi-scan
_exptl_absorpt_process_details sadabs
_exptl_crystal_colour red
_exptl_crystal_density_diffrn 1.703
_exptl_crystal_description rod
_exptl_crystal_F_000 856
_exptl_crystal_size_max 0.500
_exptl_crystal_size_mid 0.080
_exptl_crystal_size_min 0.060
_refine_diff_density_max 2.348
_refine_diff_density_min -1.524
_refine_diff_density_rms 0.252
_refine_ls_abs_structure_details
; 
 Flack x determined using 2240 quotients [(I+)-(I-)]/[(I+)+(I-)] 
 (Parsons and Flack (2004), Acta Cryst. A60, s61). 
;
_refine_ls_abs_structure_Flack 0.120(19)
_refine_ls_extinction_method none
_refine_ls_goodness_of_fit_ref 1.048
_refine_ls_hydrogen_treatment constr
_refine_ls_matrix_type full
_refine_ls_number_parameters 374
_refine_ls_number_reflns 6215
_refine_ls_number_restraints 1
_refine_ls_restrained_S_all 1.048
_refine_ls_R_factor_all 0.0852
_refine_ls_R_factor_gt 0.0775
_refine_ls_shift/su_max 0.004
_refine_ls_shift/su_mean 0.001
_refine_ls_structure_factor_coef Fsqd
_refine_ls_weighting_details
; 
 w=1/[\s^2^(Fo^2^)+(0.1481P)^2^+17.4192P] 
 where P=(Fo^2^+2Fc^2^)/3 
;
_refine_ls_weighting_scheme calc
_refine_ls_wR_factor_gt 0.2372
_refine_ls_wR_factor_ref 0.2449
_reflns_Friedel_coverage 0.794
_reflns_Friedel_fraction_full 0.860
_reflns_Friedel_fraction_max 0.852
_reflns_number_gt 5445
_reflns_number_total 6215
_reflns_threshold_expression 'I > 2\s(I)'
_cod_data_source_file c4cc07082h2.cif
_cod_data_source_block mo_40708a
_cod_original_cell_volume 1716.7(8)
_cod_database_code 7116011
_shelx_space_group_comment
; 
The symmetry employed for this shelxl refinement is uniquely defined 
by the following loop, which should always be used as a source of 
symmetry information in preference to the above space-group names. 
They are only intended as comments. 
;
_shelx_estimated_absorpt_t_min 0.339
_shelx_estimated_absorpt_t_max 0.852
_shelxl_version_number 2013-2

loop_
_space_group_symop_operation_xyz
'x, y, z'
'-x, y+1/2, -z'

loop_
_atom_site_label
_atom_site_type_symbol
_atom_site_fract_x
_atom_site_fract_y
_atom_site_fract_z
_atom_site_U_iso_or_equiv
_atom_site_adp_type
_atom_site_occupancy
_atom_site_site_symmetry_order
_atom_site_calc_flag
_atom_site_refinement_flags_posn
_atom_site_refinement_flags_adp
I1 I 0.74131(13) 0.26499(10) 0.68158(15) 0.0493(4) Uani 1 1 d . .
I2 I 0.75836(17) 0.19616(11) 0.46213(15) 0.0607(5) Uani 1 1 d . .
I3 I 0.7172(3) 0.33102(13) 0.89582(16) 0.0759(7) Uani 1 1 d . .
N1 N 0.3103(13) 0.3000(11) 0.4191(12) 0.028(3) Uani 1 1 d . .
N2 N 0.3347(12) 0.3988(10) 0.5548(11) 0.024(3) Uani 1 1 d . .
C1 C 0.3961(16) 0.3364(12) 0.4946(13) 0.027(3) Uani 1 1 d . .
H1 H 0.4909 0.3186 0.5032 0.032 Uiso 1 1 calc R U
C2 C 0.1615(16) 0.3356(13) 0.4330(11) 0.025(3) Uani 1 1 d . .
H2 H 0.0989 0.2808 0.4482 0.029 Uiso 1 1 calc R U
C3 C 0.1816(15) 0.3976(14) 0.5349(13) 0.026(3) Uani 1 1 d . .
H3 H 0.1443 0.4632 0.5240 0.032 Uiso 1 1 calc R U
C4 C 0.1280(17) 0.3541(13) 0.6353(14) 0.028(3) Uani 1 1 d . .
H4A H 0.1244 0.2841 0.6292 0.034 Uiso 1 1 calc R U
H4B H 0.0335 0.3779 0.6498 0.034 Uiso 1 1 calc R U
C5 C 0.2340(18) 0.3849(14) 0.7267(13) 0.028(4) Uani 1 1 d . .
C6 C 0.3640(19) 0.4247(15) 0.6645(13) 0.034(4) Uani 1 1 d . .
H6A H 0.3719 0.4944 0.6724 0.041 Uiso 1 1 calc R U
H6B H 0.4515 0.3948 0.6904 0.041 Uiso 1 1 calc R U
C7 C 0.3447(18) 0.2306(13) 0.3436(14) 0.030(4) Uani 1 1 d . .
C8 C 0.3972(18) 0.2527(13) 0.2500(14) 0.030(4) Uani 1 1 d . .
C9 C 0.420(3) 0.1788(14) 0.1759(15) 0.043(5) Uani 1 1 d . .
H9 H 0.4614 0.1926 0.1100 0.051 Uiso 1 1 calc R U
C10 C 0.383(3) 0.0875(18) 0.2003(18) 0.056(7) Uani 1 1 d . .
H10 H 0.3940 0.0391 0.1490 0.067 Uiso 1 1 calc R U
C11 C 0.3317(19) 0.0646(14) 0.2945(18) 0.038(4) Uani 1 1 d . .
H11 H 0.3089 0.0004 0.3098 0.046 Uiso 1 1 calc R U
C12 C 0.3114(17) 0.1361(13) 0.3711(14) 0.028(3) Uani 1 1 d . .
C13 C 0.447(2) 0.3526(16) 0.2245(15) 0.041(4) Uani 1 1 d . .
H13 H 0.4153 0.3954 0.2820 0.049 Uiso 1 1 calc R U
C14 C 0.598(2) 0.3596(17) 0.2220(18) 0.048(5) Uani 1 1 d . .
H14A H 0.6373 0.3430 0.2914 0.072 Uiso 1 1 calc R U
H14B H 0.6242 0.4248 0.2041 0.072 Uiso 1 1 calc R U
H14C H 0.6331 0.3159 0.1687 0.072 Uiso 1 1 calc R U
C15 C 0.384(2) 0.3899(15) 0.1194(17) 0.039(4) Uani 1 1 d . .
H15A H 0.3735 0.4591 0.1232 0.059 Uiso 1 1 calc R U
H15B H 0.2923 0.3608 0.1071 0.059 Uiso 1 1 calc R U
H15C H 0.4450 0.3736 0.0612 0.059 Uiso 1 1 calc R U
C16 C 0.2671(18) 0.1060(14) 0.4803(16) 0.035(4) Uani 1 1 d . .
H16 H 0.2516 0.1649 0.5226 0.042 Uiso 1 1 calc R U
C17 C 0.377(2) 0.048(2) 0.536(2) 0.056(6) Uani 1 1 d . .
H17A H 0.3855 -0.0135 0.5016 0.084 Uiso 1 1 calc R U
H17B H 0.3507 0.0388 0.6100 0.084 Uiso 1 1 calc R U
H17C H 0.4659 0.0819 0.5343 0.084 Uiso 1 1 calc R U
C18 C 0.130(2) 0.046(2) 0.481(2) 0.056(6) Uani 1 1 d . .
H18A H 0.1455 -0.0156 0.4485 0.085 Uiso 1 1 calc R U
H18B H 0.0562 0.0802 0.4421 0.085 Uiso 1 1 calc R U
H18C H 0.1011 0.0370 0.5546 0.085 Uiso 1 1 calc R U
C19 C 0.1083(15) 0.3880(12) 0.3343(13) 0.023(3) Uani 1 1 d . .
C20 C 0.143(2) 0.4825(15) 0.3089(16) 0.037(4) Uani 1 1 d . .
H20 H 0.2012 0.5181 0.3556 0.045 Uiso 1 1 calc R U
C21 C 0.095(3) 0.5221(18) 0.2205(19) 0.054(6) Uani 1 1 d . .
H21 H 0.1205 0.5855 0.2042 0.064 Uiso 1 1 calc R U
C22 C 0.006(3) 0.471(2) 0.1499(18) 0.053(6) Uani 1 1 d . .
H22 H -0.0285 0.5002 0.0870 0.064 Uiso 1 1 calc R U
C23 C -0.030(2) 0.3780(18) 0.1735(16) 0.045(5) Uani 1 1 d . .
H23 H -0.0929 0.3437 0.1289 0.054 Uiso 1 1 calc R U
C24 C 0.028(2) 0.3357(16) 0.2654(16) 0.040(4) Uani 1 1 d . .
H24 H 0.0109 0.2705 0.2795 0.048 Uiso 1 1 calc R U
C25 C 0.2623(17) 0.2970(13) 0.7930(14) 0.028(3) Uani 1 1 d . .
C26 C 0.191(3) 0.2775(15) 0.8822(18) 0.048(5) Uani 1 1 d . .
H26 H 0.1259 0.3224 0.9073 0.057 Uiso 1 1 calc R U
C27 C 0.212(3) 0.190(2) 0.939(2) 0.065(7) Uani 1 1 d . .
H27 H 0.1583 0.1771 0.9991 0.078 Uiso 1 1 calc R U
C28 C 0.313(4) 0.124(2) 0.906(2) 0.068(8) Uani 1 1 d . .
H28 H 0.3304 0.0664 0.9434 0.082 Uiso 1 1 calc R U
C29 C 0.383(2) 0.1482(18) 0.8190(19) 0.050(6) Uani 1 1 d . .
H29 H 0.4539 0.1061 0.7967 0.061 Uiso 1 1 calc R U
C30 C 0.361(2) 0.2263(16) 0.7615(19) 0.042(5) Uani 1 1 d . .
H30 H 0.4119 0.2354 0.6987 0.050 Uiso 1 1 calc R U
C31 C 0.182(2) 0.4689(14) 0.7951(14) 0.034(4) Uani 1 1 d . .
C32 C 0.055(2) 0.5102(17) 0.7839(17) 0.044(5) Uani 1 1 d . .
H32 H -0.0094 0.4865 0.7328 0.053 Uiso 1 1 calc R U
C33 C 0.019(3) 0.589(2) 0.848(2) 0.068(8) Uani 1 1 d . .
H33 H -0.0693 0.6184 0.8390 0.082 Uiso 1 1 calc R U
C34 C 0.112(2) 0.621(2) 0.9222(18) 0.055(6) Uani 1 1 d . .
H34 H 0.0873 0.6713 0.9679 0.065 Uiso 1 1 calc R U
C35 C 0.242(3) 0.5809(18) 0.9311(18) 0.052(6) Uani 1 1 d . .
H35 H 0.3071 0.6074 0.9802 0.063 Uiso 1 1 calc R U
C36 C 0.281(2) 0.5043(16) 0.8720(15) 0.039(4) Uani 1 1 d . .
H36 H 0.3702 0.4758 0.8812 0.047 Uiso 1 1 calc R U

loop_
_atom_site_aniso_label
_atom_site_aniso_U_11
_atom_site_aniso_U_22
_atom_site_aniso_U_33
_atom_site_aniso_U_23
_atom_site_aniso_U_13
_atom_site_aniso_U_12
I1 0.0297(6) 0.0340(6) 0.0844(10) 0.0219(6) 0.0024(5) 0.0031(5)
I2 0.0499(9) 0.0552(10) 0.0776(11) 0.0226(8) 0.0201(7) 0.0135(7)
I3 0.1055(16) 0.0494(10) 0.0719(11) 0.0146(9) -0.0208(11) 0.0034(10)
N1 0.014(6) 0.034(8) 0.036(8) -0.003(6) 0.009(5) -0.003(5)
N2 0.005(5) 0.026(7) 0.040(7) -0.006(6) 0.000(5) -0.006(5)
C1 0.018(7) 0.022(8) 0.041(9) -0.003(7) 0.010(6) -0.005(6)
C2 0.019(7) 0.033(9) 0.022(7) -0.002(7) 0.010(6) -0.013(6)
C3 0.010(7) 0.036(9) 0.032(8) -0.003(7) -0.004(6) -0.007(6)
C4 0.022(7) 0.023(8) 0.039(9) -0.006(7) 0.006(6) -0.011(6)
C5 0.031(8) 0.034(10) 0.021(7) -0.006(7) 0.004(6) 0.005(7)
C6 0.027(8) 0.049(11) 0.025(8) -0.005(8) 0.003(7) 0.006(8)
C7 0.025(8) 0.031(9) 0.034(9) -0.003(7) -0.001(6) 0.011(7)
C8 0.031(8) 0.027(9) 0.033(9) -0.001(7) 0.005(6) 0.007(7)
C9 0.069(14) 0.025(10) 0.034(9) 0.001(8) 0.013(9) 0.007(9)
C10 0.071(15) 0.052(14) 0.044(12) -0.027(10) -0.013(11) 0.035(12)
C11 0.027(9) 0.024(9) 0.064(13) 0.001(9) -0.007(8) 0.009(7)
C12 0.022(7) 0.023(8) 0.038(9) -0.007(7) -0.001(6) 0.005(6)
C13 0.041(10) 0.049(12) 0.033(9) -0.006(8) 0.013(8) -0.002(9)
C14 0.055(13) 0.047(12) 0.043(11) 0.009(9) 0.015(9) -0.001(10)
C15 0.029(9) 0.036(10) 0.054(11) 0.003(9) 0.006(8) -0.001(8)
C16 0.023(8) 0.028(10) 0.056(12) 0.008(8) 0.011(8) -0.002(7)
C17 0.033(11) 0.075(18) 0.060(14) 0.028(13) 0.007(10) 0.012(11)
C18 0.019(9) 0.073(17) 0.078(16) 0.008(13) 0.005(10) -0.022(10)
C19 0.009(6) 0.027(8) 0.034(8) 0.000(7) 0.004(5) 0.003(6)
C20 0.036(10) 0.032(10) 0.043(11) 0.003(8) -0.002(8) 0.004(8)
C21 0.063(14) 0.046(13) 0.051(13) 0.011(10) 0.001(11) 0.014(11)
C22 0.058(14) 0.063(15) 0.038(11) 0.014(10) -0.018(10) -0.001(12)
C23 0.028(9) 0.066(15) 0.041(10) 0.006(10) -0.007(8) 0.004(9)
C24 0.034(9) 0.038(10) 0.047(10) -0.003(9) -0.001(8) -0.002(8)
C25 0.027(8) 0.030(8) 0.027(8) 0.000(6) 0.002(7) -0.004(7)
C26 0.069(14) 0.026(11) 0.049(12) 0.005(9) 0.024(10) -0.004(10)
C27 0.068(16) 0.072(18) 0.057(14) 0.013(14) 0.028(12) -0.002(15)
C28 0.11(2) 0.041(13) 0.055(14) 0.005(11) -0.016(14) -0.033(16)
C29 0.034(10) 0.057(15) 0.060(13) 0.012(11) 0.001(9) 0.017(10)
C30 0.037(10) 0.032(10) 0.056(12) 0.004(9) 0.006(9) -0.003(8)
C31 0.038(10) 0.034(10) 0.030(9) -0.003(7) 0.005(7) -0.012(8)
C32 0.033(10) 0.057(14) 0.041(11) -0.012(9) 0.002(8) 0.005(9)
C33 0.063(16) 0.09(2) 0.050(13) -0.014(13) 0.009(11) 0.037(15)
C34 0.052(13) 0.059(15) 0.052(12) -0.025(11) 0.001(10) -0.002(11)
C35 0.051(13) 0.058(15) 0.048(12) -0.023(11) 0.013(10) -0.024(11)
C36 0.030(9) 0.051(12) 0.036(10) 0.001(8) -0.003(7) -0.012(8)

loop_
_atom_type_symbol
_atom_type_description
_atom_type_scat_dispersion_real
_atom_type_scat_dispersion_imag
_atom_type_scat_source
C C 0.0033 0.0016 'International Tables Vol C Tables 4.2.6.8 and 6.1.1.4'
H H 0.0000 0.0000 'International Tables Vol C Tables 4.2.6.8 and 6.1.1.4'
N N 0.0061 0.0033 'International Tables Vol C Tables 4.2.6.8 and 6.1.1.4'
I I -0.4742 1.8119 'International Tables Vol C Tables 4.2.6.8 and 6.1.1.4'

loop_
_geom_angle_atom_site_label_1
_geom_angle_atom_site_label_2
_geom_angle_atom_site_label_3
_geom_angle
I3 I1 I2 178.54(8)
C1 N1 C7 126.4(14)
C1 N1 C2 110.7(13)
C7 N1 C2 122.5(14)
C1 N2 C6 129.8(15)
C1 N2 C3 110.4(13)
C6 N2 C3 109.7(13)
N2 C1 N1 112.9(14)
N1 C2 C19 111.2(12)
N1 C2 C3 100.2(12)
C19 C2 C3 116.0(15)
N2 C3 C4 102.4(13)
N2 C3 C2 104.6(13)
C4 C3 C2 115.4(14)
C3 C4 C5 106.2(13)
C25 C5 C31 111.6(14)
C25 C5 C4 106.7(15)
C31 C5 C4 113.8(15)
C25 C5 C6 115.2(15)
C31 C5 C6 105.9(15)
C4 C5 C6 103.5(13)
N2 C6 C5 104.2(14)
C8 C7 N1 122.6(17)
C8 C7 C12 122.0(16)
N1 C7 C12 115.2(15)
C7 C8 C9 118.9(18)
C7 C8 C13 122.1(16)
C9 C8 C13 118.7(16)
C10 C9 C8 119.4(18)
C11 C10 C9 122.0(19)
C10 C11 C12 119.8(19)
C11 C12 C7 117.7(17)
C11 C12 C16 118.2(17)
C7 C12 C16 123.9(15)
C14 C13 C8 112.9(19)
C14 C13 C15 109.6(16)
C8 C13 C15 112.0(17)
C17 C16 C12 112.1(15)
C17 C16 C18 106.9(19)
C12 C16 C18 114.3(18)
C24 C19 C20 119.7(17)
C24 C19 C2 115.9(17)
C20 C19 C2 124.3(15)
C21 C20 C19 121(2)
C20 C21 C22 121(2)
C23 C22 C21 119(2)
C22 C23 C24 119(2)
C19 C24 C23 120(2)
C26 C25 C30 115.9(18)
C26 C25 C5 122.5(18)
C30 C25 C5 121.6(16)
C25 C26 C27 121(2)
C28 C27 C26 121(2)
C29 C28 C27 115(2)
C30 C29 C28 125(2)
C29 C30 C25 121(2)
C32 C31 C36 120.4(19)
C32 C31 C5 124.6(17)
C36 C31 C5 114.9(18)
C31 C32 C33 120(2)
C34 C33 C32 119(2)
C33 C34 C35 120(2)
C34 C35 C36 123(2)
C35 C36 C31 117(2)

loop_
_geom_bond_atom_site_label_1
_geom_bond_atom_site_label_2
_geom_bond_distance
I1 I3 2.883(3)
I1 I2 2.952(3)
N1 C1 1.35(2)
N1 C7 1.41(2)
N1 C2 1.53(2)
N2 C1 1.31(2)
N2 C6 1.46(2)
N2 C3 1.490(18)
C2 C19 1.53(2)
C2 C3 1.57(2)
C3 C4 1.51(2)
C4 C5 1.59(2)
C5 C25 1.52(3)
C5 C31 1.56(3)
C5 C6 1.59(3)
C7 C8 1.33(3)
C7 C12 1.41(3)
C8 C9 1.42(3)
C8 C13 1.52(3)
C9 C10 1.37(4)
C10 C11 1.34(4)
C11 C12 1.42(3)
C12 C16 1.52(3)
C13 C14 1.45(3)
C13 C15 1.55(3)
C16 C17 1.50(3)
C16 C18 1.57(2)
C19 C24 1.37(3)
C19 C20 1.41(3)
C20 C21 1.33(3)
C21 C22 1.42(4)
C22 C23 1.39(4)
C23 C24 1.41(3)
C25 C26 1.36(3)
C25 C30 1.44(3)
C26 C27 1.44(4)
C27 C28 1.41(5)
C28 C29 1.35(4)
C29 C30 1.33(3)
C31 C32 1.35(3)
C31 C36 1.44(3)
C32 C33 1.42(4)
C33 C34 1.37(4)
C34 C35 1.37(4)
C35 C36 1.37(3)

loop_
_geom_hbond_atom_site_label_D
_geom_hbond_atom_site_label_H
_geom_hbond_atom_site_label_A
_geom_hbond_distance_DH
_geom_hbond_distance_HA
_geom_hbond_distance_DA
_geom_hbond_angle_DHA
C1 H1 I2 0.95 3.15 4.034(17) 155.7

loop_
_geom_torsion_atom_site_label_1
_geom_torsion_atom_site_label_2
_geom_torsion_atom_site_label_3
_geom_torsion_atom_site_label_4
_geom_torsion
C6 N2 C1 N1 151.8(17)
C3 N2 C1 N1 11(2)
C7 N1 C1 N2 -178.9(16)
C2 N1 C1 N2 -6(2)
C1 N1 C2 C19 121.6(16)
C7 N1 C2 C19 -65(2)
C1 N1 C2 C3 -1.6(17)
C7 N1 C2 C3 172.1(16)
C1 N2 C3 C4 109.7(16)
C6 N2 C3 C4 -39.4(18)
C1 N2 C3 C2 -11.1(19)
C6 N2 C3 C2 -160.2(15)
N1 C2 C3 N2 7.1(16)
C19 C2 C3 N2 -112.7(14)
N1 C2 C3 C4 -104.6(15)
C19 C2 C3 C4 135.6(14)
N2 C3 C4 C5 30.9(17)
C2 C3 C4 C5 143.8(14)
C3 C4 C5 C25 -135.4(15)
C3 C4 C5 C31 101.0(17)
C3 C4 C5 C6 -13.5(18)
C1 N2 C6 C5 -110.7(18)
C3 N2 C6 C5 30.6(19)
C25 C5 C6 N2 106.4(16)
C31 C5 C6 N2 -129.6(15)
C4 C5 C6 N2 -9.6(18)
C1 N1 C7 C8 -89(2)
C2 N1 C7 C8 99(2)
C1 N1 C7 C12 95(2)
C2 N1 C7 C12 -77(2)
N1 C7 C8 C9 -175.9(18)
C12 C7 C8 C9 0(3)
N1 C7 C8 C13 11(3)
C12 C7 C8 C13 -173.4(17)
C7 C8 C9 C10 3(3)
C13 C8 C9 C10 176(2)
C8 C9 C10 C11 -4(4)
C9 C10 C11 C12 2(3)
C10 C11 C12 C7 1(3)
C10 C11 C12 C16 -173.9(19)
C8 C7 C12 C11 -2(3)
N1 C7 C12 C11 174.3(15)
C8 C7 C12 C16 172.8(16)
N1 C7 C12 C16 -11(2)
C7 C8 C13 C14 107(2)
C9 C8 C13 C14 -67(2)
C7 C8 C13 C15 -129.0(18)
C9 C8 C13 C15 58(2)
C11 C12 C16 C17 65(2)
C7 C12 C16 C17 -109(2)
C11 C12 C16 C18 -57(2)
C7 C12 C16 C18 129(2)
N1 C2 C19 C24 97.5(17)
C3 C2 C19 C24 -148.8(15)
N1 C2 C19 C20 -79(2)
C3 C2 C19 C20 35(2)
C24 C19 C20 C21 2(3)
C2 C19 C20 C21 178.4(19)
C19 C20 C21 C22 1(4)
C20 C21 C22 C23 -1(4)
C21 C22 C23 C24 -3(4)
C20 C19 C24 C23 -5(3)
C2 C19 C24 C23 177.9(16)
C22 C23 C24 C19 6(3)
C31 C5 C25 C26 30(3)
C4 C5 C25 C26 -95(2)
C6 C5 C25 C26 150.8(19)
C31 C5 C25 C30 -153.7(17)
C4 C5 C25 C30 81(2)
C6 C5 C25 C30 -33(2)
C30 C25 C26 C27 -1(3)
C5 C25 C26 C27 175(2)
C25 C26 C27 C28 3(4)
C26 C27 C28 C29 -1(4)
C27 C28 C29 C30 -2(4)
C28 C29 C30 C25 4(4)
C26 C25 C30 C29 -2(3)
C5 C25 C30 C29 -178(2)
C25 C5 C31 C32 -117(2)
C4 C5 C31 C32 3(3)
C6 C5 C31 C32 117(2)
C25 C5 C31 C36 65(2)
C4 C5 C31 C36 -174.2(16)
C6 C5 C31 C36 -61(2)
C36 C31 C32 C33 0(3)
C5 C31 C32 C33 -178(2)
C31 C32 C33 C34 -1(4)
C32 C33 C34 C35 3(4)
C33 C34 C35 C36 -4(4)
C34 C35 C36 C31 3(3)
C32 C31 C36 C35 0(3)
C5 C31 C36 C35 177.3(18)
